data_7231094
loop_
_publ_author_name
'Briones, David'
'Leo, Pedro'
'Cepeda, Javier'
'Orcajo, Gisela'
'Calleja, Guillermo'
'Sanz, Ra\'ul'
'Rodr\'iguez-Di\'eguez, Antonio'
'Mart\'inez, Fernando'

_publ_section_title
;
 Alkaline-earth metal based MOFs with second scale long-lasting phosphor
 behavior
;
_journal_issue 33
_journal_name_full CrystEngComm
_journal_page_first 4793
_journal_paper_doi 10.1039/C8CE00479J
_journal_volume 20
_journal_year 2018
_chemical_formula_moiety 'C11 H13 Ca N O6, 2 (H2 O)'
_chemical_formula_sum 'C11 H17 Ca N O8'
_chemical_formula_weight 331.33
_chemical_name_systematic
"poly-{[diaqua(mu-1,4-benzenedicarboxylate-k2O,O':k2O'',O''')(mu6-1,4-benzenedicarboxylate-?O:?2O,O':?O':?O'':?2O'',O''':?O''' ) bis(dimethylformamide)dicalcium(II)] tetrahydrate}"
_space_group_crystal_system monoclinic
_space_group_IT_number 14
_space_group_name_Hall '-P 2ybc'
_space_group_name_H-M_alt 'P 1 21/c 1'
_symmetry_space_group_name_Hall '-P 2ybc'
_symmetry_space_group_name_H-M 'P 1 21/c 1'
_atom_sites_solution_hydrogens mixed
_audit_creation_method SHELXL-2014
_audit_update_record
;
2018-06-10 deposited with the CCDC.
2018-07-06 downloaded from the CCDC.
;
_cell_angle_alpha 90
_cell_angle_beta 116.17(2)
_cell_angle_gamma 90
_cell_formula_units_Z 4
_cell_length_a 12.540(5)
_cell_length_b 6.683(5)
_cell_length_c 19.460(5)
_cell_measurement_reflns_used 7661
_cell_measurement_temperature 100(2)
_cell_measurement_theta_max 28.760
_cell_measurement_theta_min 2.332
_cell_volume 1463.7(13)
_computing_cell_refinement 'Bruker SAINT'
_computing_data_collection 'Bruker APEX2'
_computing_data_reduction 'Bruker SAINT'
_computing_molecular_graphics 'Bruker SHELXTL'
_computing_publication_material 'Bruker SHELXTL'
_computing_structure_refinement 'SHELXL-2014 (Sheldrick, 2014)'
_computing_structure_solution 'SHELXS-97 (Sheldrick 2008)'
_diffrn_ambient_temperature 100(2)
_diffrn_measured_fraction_theta_full 0.997
_diffrn_measured_fraction_theta_max 0.989
_diffrn_measurement_device_type 'Bruker Venture'
_diffrn_measurement_method \w
_diffrn_radiation_monochromator graphite
_diffrn_radiation_source 'fine-focus sealed tube'
_diffrn_radiation_type MoK\a
_diffrn_radiation_wavelength 0.71073
_diffrn_reflns_av_R_equivalents 0.0244
_diffrn_reflns_av_unetI/netI 0.0369
_diffrn_reflns_Laue_measured_fraction_full 0.997
_diffrn_reflns_Laue_measured_fraction_max 0.989
_diffrn_reflns_limit_h_max 16
_diffrn_reflns_limit_h_min -16
_diffrn_reflns_limit_k_max 8
_diffrn_reflns_limit_k_min -9
_diffrn_reflns_limit_l_max 25
_diffrn_reflns_limit_l_min -26
_diffrn_reflns_number 7661
_diffrn_reflns_point_group_measured_fraction_full 0.997
_diffrn_reflns_point_group_measured_fraction_max 0.989
_diffrn_reflns_theta_full 25.242
_diffrn_reflns_theta_max 28.760
_diffrn_reflns_theta_min 2.332
_diffrn_standards_decay_% 0
_diffrn_standards_interval_count 0
_diffrn_standards_interval_time 0
_diffrn_standards_number 0
_exptl_absorpt_coefficient_mu 0.466
_exptl_absorpt_correction_T_max 0.960
_exptl_absorpt_correction_T_min 0.920
_exptl_absorpt_correction_type numerical
_exptl_absorpt_process_details
;
CrysAlisPro, Agilent Technologies,
Version 1.171.35.15 (release 03-08-2011 CrysAlis171 .NET)
(compiled Aug  3 2011,13:03:54)
Analytical numeric absorption correction using a multifaceted crystal
model based on expressions derived by R.C. Clark & J.S. Reid.
(Clark, R. C. & Reid, J. S. (1995). Acta Cryst. A51, 887-897)
;
_exptl_crystal_colour colourless
_exptl_crystal_density_diffrn 1.504
_exptl_crystal_density_method none
_exptl_crystal_description prismatic
_exptl_crystal_F_000 696
_exptl_crystal_preparation Luminescent
_exptl_crystal_size_max 0.12
_exptl_crystal_size_mid 0.08
_exptl_crystal_size_min 0.05
_platon_squeeze_details
;
TITL shelx     P 21/c       R = 0.08
CELL   12.5400    6.6830   19.4600     90.00    116.17     90.00
SPGR P21/c
# Solvent Accessible Volume =       212
# Electrons Found in S.A.V. =        45
# Note: Atoms in Void are Labelled as Cxxx and Qxxx for all Others
C101 0.372 0.547 0.300 !       4.78 eA-3
Q102 0.424 0.530 0.238 !       2.51 eA-3
Q103 0.340 0.462 0.643 !       2.02 eA-3
Q104 0.279 1.017 0.172 !       1.98 eA-3
C105 0.485 0.297 0.292 !       1.56 eA-3
Q106 0.454 0.946 0.159 !       1.43 eA-3
Q107 0.326 0.536 0.246 !       1.43 eA-3
Q108 0.515 0.400 0.262 !       1.17 eA-3
C109 0.558 0.265 0.282 !       0.86 eA-3
Q110 0.595 0.895 0.224 !       0.83 eA-3
C111 0.592 0.147 0.219 !       0.82 eA-3
Q112 0.512 0.503 0.215 !       0.72 eA-3
;
_refine_diff_density_max 1.952
_refine_diff_density_min -0.805
_refine_diff_density_rms 0.110
_refine_ls_extinction_method none
_refine_ls_goodness_of_fit_ref 1.061
_refine_ls_hydrogen_treatment constr
_refine_ls_matrix_type full
_refine_ls_number_parameters 174
_refine_ls_number_reflns 3752
_refine_ls_number_restraints 0
_refine_ls_restrained_S_all 1.061
_refine_ls_R_factor_all 0.0581
_refine_ls_R_factor_gt 0.0502
_refine_ls_shift/su_max 0.001
_refine_ls_shift/su_mean 0.000
_refine_ls_structure_factor_coef Fsqd
_refine_ls_weighting_details 'w=1/[\s^2^(Fo^2^)+(0.0869P)^2^+2.1275P] where P=(Fo^2^+2Fc^2^)/3'
_refine_ls_weighting_scheme calc
_refine_ls_wR_factor_gt 0.1472
_refine_ls_wR_factor_ref 0.1543
_reflns_Friedel_coverage 0.000
_reflns_number_gt 3243
_reflns_number_total 3752
_reflns_threshold_expression 'I > 2\s(I)'
_cod_data_source_file c8ce00479j2.cif
_cod_data_source_block Compound2
_cod_depositor_comments 'Adding full bibliography for 7231092--7231094.cif.'
_cod_database_code 7231094
_shelx_space_group_comment
;
The symmetry employed for this shelxl refinement is uniquely defined
by the following loop, which should always be used as a source of
symmetry information in preference to the above space-group names.
They are only intended as comments.
;
_platon_squeeze_void_probe_radius 1.20
_shelxl_version_number 2014-3

loop_
_space_group_symop_operation_xyz
'x, y, z'
'-x, y+1/2, -z+1/2'
'-x, -y, -z'
'x, -y-1/2, z-1/2'

loop_
_atom_site_label
_atom_site_type_symbol
_atom_site_fract_x
_atom_site_fract_y
_atom_site_fract_z
_atom_site_U_iso_or_equiv
_atom_site_adp_type
_atom_site_occupancy
_atom_site_site_symmetry_order
_atom_site_calc_flag
_atom_site_refinement_flags_posn
_atom_site_refinement_flags_adp
_atom_site_disorder_assembly
_atom_site_disorder_group
Ca1 Ca 0.05758(3) 0.47144(6) 0.72523(2) 0.00749(14) Uani 1 1 d . . . .
C1A C -0.01430(17) 0.4740(3) 0.84728(11) 0.0076(4) Uani 1 1 d . . . .
C2A C -0.00670(18) 0.4872(3) 0.92649(12) 0.0098(4) Uani 1 1 d . . . .
C3A C -0.0416(2) 0.3256(3) 0.95748(12) 0.0146(4) Uani 1 1 d . . . .
H3A H -0.0693 0.2089 0.9291 0.018 Uiso 1 1 calc R U . .
C4A C 0.0351(2) 0.6614(3) 0.96953(12) 0.0141(4) Uani 1 1 d . . . .
H4A H 0.0587 0.7692 0.9493 0.017 Uiso 1 1 calc R U . .
C1B C 0.28343(19) 0.4782(3) 0.85812(13) 0.0131(4) Uani 1 1 d . . . .
C2B C 0.39543(19) 0.4892(3) 0.93175(13) 0.0133(4) Uani 1 1 d . . . .
C4B C 0.4610(2) 0.3171(3) 0.96425(13) 0.0182(5) Uani 1 1 d . . . .
H4B H 0.4349 0.1941 0.9404 0.022 Uiso 1 1 calc R U . .
C3B C 0.4353(2) 0.6721(3) 0.96812(13) 0.0179(5) Uani 1 1 d . . . .
H3B H 0.3921 0.7879 0.9469 0.022 Uiso 1 1 calc R U . .
O1A O -0.01192(14) 0.6332(2) 0.81347(8) 0.0118(3) Uani 1 1 d . . . .
O2A O -0.01841(14) 0.3056(2) 0.81783(8) 0.0123(3) Uani 1 1 d . . . .
O1B O 0.23588(15) 0.6382(3) 0.82491(10) 0.0214(4) Uani 1 1 d . . . .
O2B O 0.24048(16) 0.3105(3) 0.83073(10) 0.0245(4) Uani 1 1 d . . . .
O1C O 0.17624(15) 0.4435(3) 0.65909(10) 0.0192(4) Uani 1 1 d . . . .
C2C C 0.2348(3) 0.2953(5) 0.65903(18) 0.0339(6) Uani 1 1 d . . A 1
H2C H 0.2423 0.1937 0.6935 0.041 Uiso 1 1 calc R U A 1
N3C N 0.2879(3) 0.2682(5) 0.61420(19) 0.0495(8) Uani 1 1 d . . A 1
C4C C 0.2785(4) 0.4082(8) 0.5579(3) 0.0712(16) Uani 1 1 d . . A 1
H4C1 H 0.2314 0.3528 0.5080 0.107 Uiso 1 1 calc R U A 1
H4C2 H 0.3563 0.4397 0.5630 0.107 Uiso 1 1 calc R U A 1
H4C3 H 0.2413 0.5278 0.5642 0.107 Uiso 1 1 calc R U A 1
C5C C 0.3500(5) 0.0802(8) 0.6166(3) 0.0790(16) Uani 1 1 d . . A 1
H5C1 H 0.3402 -0.0108 0.6516 0.118 Uiso 1 1 calc R U A 1
H5C2 H 0.4330 0.1067 0.6335 0.118 Uiso 1 1 calc R U A 1
H5C3 H 0.3174 0.0217 0.5665 0.118 Uiso 1 1 calc R U A 1
O1W O -0.14849(14) 0.4717(2) 0.63434(9) 0.0137(3) Uani 1 1 d . . B 1
H1W1 H -0.1850 0.3740 0.6388 0.021 Uiso 1 1 d . U C 1
H2W1 H -0.1848 0.5709 0.6369 0.021 Uiso 1 1 d . U D 1

loop_
_atom_site_aniso_label
_atom_site_aniso_U_11
_atom_site_aniso_U_22
_atom_site_aniso_U_33
_atom_site_aniso_U_23
_atom_site_aniso_U_13
_atom_site_aniso_U_12
Ca1 0.0111(2) 0.0056(2) 0.0059(2) 0.00021(13) 0.00388(16) 0.00052(13)
C1A 0.0093(8) 0.0075(9) 0.0061(9) -0.0006(6) 0.0034(7) -0.0004(6)
C2A 0.0148(9) 0.0087(9) 0.0065(9) 0.0004(7) 0.0052(8) 0.0001(7)
C3A 0.0261(11) 0.0090(9) 0.0099(10) -0.0029(7) 0.0089(8) -0.0050(8)
C4A 0.0248(11) 0.0088(9) 0.0113(10) -0.0013(7) 0.0102(9) -0.0051(8)
C1B 0.0100(9) 0.0163(10) 0.0120(10) -0.0002(8) 0.0040(8) -0.0024(7)
C2B 0.0111(9) 0.0144(10) 0.0122(10) 0.0013(8) 0.0031(8) -0.0015(7)
C4B 0.0186(10) 0.0124(10) 0.0158(11) -0.0006(8) 0.0005(9) -0.0020(8)
C3B 0.0161(10) 0.0130(10) 0.0167(11) 0.0007(8) -0.0001(9) 0.0010(8)
O1A 0.0224(8) 0.0064(7) 0.0090(7) 0.0013(5) 0.0089(6) -0.0008(6)
O2A 0.0230(8) 0.0068(7) 0.0091(7) -0.0015(5) 0.0089(6) -0.0008(6)
O1B 0.0187(8) 0.0155(8) 0.0184(8) -0.0040(6) -0.0023(7) 0.0051(6)
O2B 0.0223(9) 0.0167(8) 0.0190(9) 0.0049(7) -0.0051(7) -0.0106(7)
O1C 0.0230(8) 0.0198(8) 0.0204(9) 0.0039(7) 0.0147(7) 0.0059(7)
C2C 0.0340(15) 0.0357(16) 0.0353(16) 0.0029(13) 0.0183(13) 0.0045(12)
N3C 0.0524(18) 0.059(2) 0.0499(18) 0.0096(15) 0.0344(15) 0.0234(15)
C4C 0.076(3) 0.107(4) 0.058(3) 0.039(3) 0.055(2) 0.053(3)
C5C 0.090(4) 0.082(3) 0.092(4) 0.015(3) 0.065(3) 0.049(3)
O1W 0.0150(7) 0.0079(7) 0.0138(8) -0.0006(5) 0.0022(6) 0.0010(5)

loop_
_atom_type_symbol
_atom_type_description
_atom_type_scat_dispersion_real
_atom_type_scat_dispersion_imag
_atom_type_scat_source
C C 0.0033 0.0016 'International Tables Vol C Tables 4.2.6.8 and 6.1.1.4'
Ca Ca 0.2262 0.3064 'International Tables Vol C Tables 4.2.6.8 and 6.1.1.4'
N N 0.0061 0.0033 'International Tables Vol C Tables 4.2.6.8 and 6.1.1.4'
O O 0.0106 0.0060 'International Tables Vol C Tables 4.2.6.8 and 6.1.1.4'
H H 0.0000 0.0000 'International Tables Vol C Tables 4.2.6.8 and 6.1.1.4'

loop_
_geom_angle_atom_site_label_1
_geom_angle_atom_site_label_2
_geom_angle_atom_site_label_3
_geom_angle
_geom_angle_site_symmetry_1
_geom_angle_site_symmetry_3
O2A Ca1 O1C 87.93(6) 2_556 .
O2A Ca1 O1A 143.71(6) 2_556 2_546
O1C Ca1 O1A 82.75(6) . 2_546
O2A Ca1 O1W 75.53(5) 2_556 .
O1C Ca1 O1W 109.26(7) . .
O1A Ca1 O1W 74.70(5) 2_546 .
O2A Ca1 O1B 80.08(6) 2_556 .
O1C Ca1 O1B 83.96(7) . .
O1A Ca1 O1B 133.10(6) 2_546 .
O1W Ca1 O1B 151.56(6) . .
O2A Ca1 O1A 75.67(6) 2_556 .
O1C Ca1 O1A 154.86(6) . .
O1A Ca1 O1A 121.60(4) 2_546 .
O1W Ca1 O1A 85.27(6) . .
O1B Ca1 O1A 74.64(6) . .
O2A Ca1 O2B 131.21(6) 2_556 .
O1C Ca1 O2B 81.16(7) . .
O1A Ca1 O2B 81.89(6) 2_546 .
O1W Ca1 O2B 152.61(6) . .
O1B Ca1 O2B 51.65(7) . .
O1A Ca1 O2B 95.29(7) . .
O2A Ca1 O2A 124.15(4) 2_556 .
O1C Ca1 O2A 147.75(6) . .
O1A Ca1 O2A 72.89(5) 2_546 .
O1W Ca1 O2A 84.69(6) . .
O1B Ca1 O2A 97.32(6) . .
O1A Ca1 O2A 50.71(6) . .
O2B Ca1 O2A 74.86(6) . .
O2A Ca1 C1B 105.85(6) 2_556 .
O1C Ca1 C1B 83.34(7) . .
O1A Ca1 C1B 107.76(6) 2_546 .
O1W Ca1 C1B 167.40(6) . .
O1B Ca1 C1B 25.83(6) . .
O1A Ca1 C1B 83.01(6) . .
O2B Ca1 C1B 25.91(6) . .
O2A Ca1 C1B 84.32(6) . .
O2A Ca1 C1A 101.23(5) 2_556 .
O1C Ca1 C1A 161.32(6) . .
O1A Ca1 C1A 98.49(5) 2_546 .
O1W Ca1 C1A 88.91(6) . .
O1B Ca1 C1A 81.67(6) . .
O1A Ca1 C1A 25.71(5) . .
O2B Ca1 C1A 80.57(7) . .
O2A Ca1 C1A 25.72(5) . .
C1B Ca1 C1A 78.52(7) . .
O2A Ca1 Ca1 148.36(5) 2_556 2_546
O1C Ca1 Ca1 117.02(5) . 2_546
O1A Ca1 Ca1 37.17(4) 2_546 2_546
O1W Ca1 Ca1 77.80(4) . 2_546
O1B Ca1 Ca1 119.45(5) . 2_546
O1A Ca1 Ca1 85.51(5) . 2_546
O2B Ca1 Ca1 74.96(5) . 2_546
O2A Ca1 Ca1 35.73(3) . 2_546
C1B Ca1 Ca1 96.65(5) . 2_546
C1A Ca1 Ca1 61.39(4) . 2_546
O2A Ca1 Ca1 40.54(4) 2_556 2_556
O1C Ca1 Ca1 126.06(5) . 2_556
O1A Ca1 Ca1 145.68(5) 2_546 2_556
O1W Ca1 Ca1 77.73(4) . 2_556
O1B Ca1 Ca1 74.25(5) . 2_556
O1A Ca1 Ca1 35.14(3) . 2_556
O2B Ca1 Ca1 117.38(5) . 2_556
O2A Ca1 Ca1 84.64(5) . 2_556
C1B Ca1 Ca1 95.11(5) . 2_556
C1A Ca1 Ca1 60.72(4) . 2_556
Ca1 Ca1 Ca1 116.70(5) 2_546 2_556
O2A C1A O1A 121.71(19) . .
O2A C1A C2A 119.48(17) . .
O1A C1A C2A 118.75(17) . .
O2A C1A Ca1 65.39(11) . .
O1A C1A Ca1 59.14(10) . .
C2A C1A Ca1 160.25(13) . .
C4A C2A C3A 119.48(19) . .
C4A C2A C1A 120.09(18) . .
C3A C2A C1A 120.43(18) . .
C4A C3A C2A 120.29(19) 3_567 .
C4A C3A H3A 119.9 3_567 .
C2A C3A H3A 119.9 . .
C3A C4A C2A 120.23(19) 3_567 .
C3A C4A H4A 119.9 3_567 .
C2A C4A H4A 119.9 . .
O1B C1B O2B 121.6(2) . .
O1B C1B C2B 118.8(2) . .
O2B C1B C2B 119.6(2) . .
O1B C1B Ca1 59.61(12) . .
O2B C1B Ca1 62.34(12) . .
C2B C1B Ca1 174.57(16) . .
C3B C2B C4B 119.2(2) . .
C3B C2B C1B 120.2(2) . .
C4B C2B C1B 120.6(2) . .
C3B C4B C2B 120.5(2) 3_667 .
C3B C4B H4B 119.7 3_667 .
C2B C4B H4B 119.7 . .
C4B C3B C2B 120.3(2) 3_667 .
C4B C3B H3B 119.8 3_667 .
C2B C3B H3B 119.8 . .
C1A O1A Ca1 156.06(14) . 2_556
C1A O1A Ca1 95.15(12) . .
Ca1 O1A Ca1 107.69(6) 2_556 .
C1A O2A Ca1 166.44(14) . 2_546
C1A O2A Ca1 88.89(12) . .
Ca1 O2A Ca1 103.74(6) 2_546 .
C1B O1B Ca1 94.56(14) . .
C1B O2B Ca1 91.75(14) . .
C2C O1C Ca1 125.57(18) . .
O1C C2C N3C 125.7(3) . .
O1C C2C H2C 117.1 . .
N3C C2C H2C 117.1 . .
C2C N3C C4C 121.9(3) . .
C2C N3C C5C 120.7(3) . .
C4C N3C C5C 117.1(3) . .
N3C C4C H4C1 109.5 . .
N3C C4C H4C2 109.5 . .
H4C1 C4C H4C2 109.5 . .
N3C C4C H4C3 109.5 . .
H4C1 C4C H4C3 109.5 . .
H4C2 C4C H4C3 109.5 . .
N3C C5C H5C1 109.5 . .
N3C C5C H5C2 109.5 . .
H5C1 C5C H5C2 109.5 . .
N3C C5C H5C3 109.5 . .
H5C1 C5C H5C3 109.5 . .
H5C2 C5C H5C3 109.5 . .
Ca1 O1W H1W1 112.9 . .
Ca1 O1W H2W1 113.7 . .
H1W1 O1W H2W1 106.6 . .

loop_
_geom_bond_atom_site_label_1
_geom_bond_atom_site_label_2
_geom_bond_distance
_geom_bond_site_symmetry_2
Ca1 O2A 2.360(2) 2_556
Ca1 O1C 2.3653(18) .
Ca1 O1A 2.372(2) 2_546
Ca1 O1W 2.4032(19) .
Ca1 O1B 2.4856(19) .
Ca1 O1A 2.4893(16) .
Ca1 O2B 2.5454(19) .
Ca1 O2A 2.6264(16) .
Ca1 C1B 2.872(2) .
Ca1 C1A 2.888(2) .
Ca1 Ca1 3.925(2) 2_546
Ca1 Ca1 3.925(2) 2_556
C1A O2A 1.254(3) .
C1A O1A 1.258(3) .
C1A C2A 1.504(3) .
C2A C4A 1.394(3) .
C2A C3A 1.398(3) .
C3A C4A 1.389(3) 3_567
C3A H3A 0.9300 .
C4A C3A 1.389(3) 3_567
C4A H4A 0.9300 .
C1B O1B 1.256(3) .
C1B O2B 1.256(3) .
C1B C2B 1.502(3) .
C2B C3B 1.391(3) .
C2B C4B 1.393(3) .
C4B C3B 1.386(3) 3_667
C4B H4B 0.9300 .
C3B C4B 1.386(3) 3_667
C3B H3B 0.9300 .
O1A Ca1 2.372(2) 2_556
O2A Ca1 2.360(2) 2_546
O1C C2C 1.234(4) .
C2C N3C 1.323(4) .
C2C H2C 0.9300 .
N3C C4C 1.406(5) .
N3C C5C 1.468(5) .
C4C H4C1 0.9600 .
C4C H4C2 0.9600 .
C4C H4C3 0.9600 .
C5C H5C1 0.9600 .
C5C H5C2 0.9600 .
C5C H5C3 0.9600 .
O1W H1W1 0.8240 .
O1W H2W1 0.8180 .

loop_
_platon_squeeze_void_nr
_platon_squeeze_void_average_x
_platon_squeeze_void_average_y
_platon_squeeze_void_average_z
_platon_squeeze_void_volume
_platon_squeeze_void_count_electrons
_platon_squeeze_void_content
1 0.500 -0.084 0.750 106 23 ' '
2 0.500 -0.041 0.250 107 23 ' '
